data_7051230
loop_
_publ_author_name
'Maria Calleja'
'Sax A. Mason'
'Paul D. Prince'
'Jonathan W. Steed'
'Clive Wilkinson'

_publ_section_title
;
Single Crystal Neutron and X-ray Diffraction Studies of
(H7O3)[AuCl4]&#x00B7;15-crown-5.
;
_journal_name_full 'New Journal of Chemistry'
_journal_year 2001
_chemical_formula_sum 'C10 H27 Au Cl4 O8'
_chemical_formula_weight 614.08
_space_group_IT_number 14
_symmetry_cell_setting monoclinic
_symmetry_space_group_name_Hall '-P 2yn'
_symmetry_space_group_name_H-M 'P 1 21/n 1'
_cell_angle_alpha 90.00
_cell_angle_beta 104.347(3)
_cell_angle_gamma 90.00
_cell_formula_units_Z 4
_cell_length_a 7.9441(7)
_cell_length_b 18.6964(16)
_cell_length_c 13.9886(10)
_cell_measurement_temperature 100(2)
_cell_volume 2012.9(3)
_diffrn_ambient_temperature 100(2)
_exptl_crystal_density_diffrn 2.026
_cod_original_sg_symbol_H-M 'P 21/n'
_cod_database_code 7051230

loop_
_symmetry_equiv_pos_as_xyz
'x, y, z'
'-x+1/2, y+1/2, -z+1/2'
'-x, -y, -z'
'x-1/2, -y-1/2, z-1/2'

loop_
_atom_site_label
_atom_site_type_symbol
_atom_site_fract_x
_atom_site_fract_y
_atom_site_fract_z
_atom_site_U_iso_or_equiv
_atom_site_adp_type
_atom_site_occupancy
_atom_site_symmetry_multiplicity
_atom_site_calc_flag
_atom_site_refinement_flags
_atom_site_disorder_assembly
_atom_site_disorder_group
Au1 Au 0.75005(2) 0.505952(9) 0.750363(13) 0.01120(10) Uani 1 1 d . . .
Cl1 Cl 0.81798(17) 0.56227(7) 0.62061(10) 0.0241(3) Uani 1 1 d . . .
O1 O 1.1572(4) 0.17769(16) 0.6235(2) 0.0116(6) Uani 1 1 d . . .
C1 C 1.1107(7) 0.2082(2) 0.5273(3) 0.0155(10) Uani 1 1 d . . .
H1A H 0.9891 0.1958 0.4943 0.019 Uiso 1 1 calc R . .
H1B H 1.1870 0.1892 0.4871 0.019 Uiso 1 1 calc R . .
Cl2 Cl 0.55463(16) 0.43516(6) 0.64355(9) 0.0210(3) Uani 1 1 d . . .
O2 O 0.9995(4) 0.31412(16) 0.5827(2) 0.0125(7) Uani 1 1 d . . .
C2 C 1.1301(6) 0.2877(2) 0.5365(4) 0.0162(10) Uani 1 1 d . . .
H2A H 1.2473 0.3001 0.5770 0.019 Uiso 1 1 calc R . .
H2B H 1.1152 0.3096 0.4705 0.019 Uiso 1 1 calc R . .
Cl3 Cl 0.68019(18) 0.44992(7) 0.88063(9) 0.0239(3) Uani 1 1 d . . .
O3 O 1.0386(4) 0.37079(16) 0.7755(2) 0.0126(7) Uani 1 1 d . . .
C3 C 1.0095(6) 0.3891(2) 0.6043(3) 0.0137(9) Uani 1 1 d . . .
H3A H 0.8908 0.4081 0.5977 0.016 Uiso 1 1 calc R . .
H3B H 1.0603 0.4142 0.5557 0.016 Uiso 1 1 calc R . .
Cl4 Cl 0.94473(17) 0.57534(7) 0.85681(10) 0.0272(3) Uani 1 1 d . . .
O4 O 1.1445(4) 0.25309(16) 0.9013(2) 0.0144(7) Uani 1 1 d . . .
C4 C 1.1177(6) 0.4044(2) 0.7063(3) 0.0140(9) Uani 1 1 d . . .
H4A H 1.2369 0.3857 0.7139 0.017 Uiso 1 1 calc R . .
H4B H 1.1252 0.4567 0.7180 0.017 Uiso 1 1 calc R . .
O5 O 1.0669(4) 0.12795(16) 0.7894(2) 0.0126(7) Uani 1 1 d . . .
C5 C 1.1374(6) 0.3788(2) 0.8755(3) 0.0154(10) Uani 1 1 d . . .
H5A H 1.1117 0.4256 0.9018 0.018 Uiso 1 1 calc R . .
H5B H 1.2632 0.3768 0.8787 0.018 Uiso 1 1 calc R . .
O8 O 0.3771(5) 0.2431(2) 0.7827(3) 0.0236(9) Uani 1 1 d . . .
C6 C 1.0894(6) 0.3193(2) 0.9358(3) 0.0154(10) Uani 1 1 d . . .
H6A H 1.1473 0.3262 1.0064 0.019 Uiso 1 1 calc R . .
H6B H 0.9622 0.3187 0.9283 0.019 Uiso 1 1 calc R . .
O6 O 0.8566(5) 0.2277(2) 0.6904(3) 0.0136(7) Uani 1 1 d . . .
C7 C 1.0776(6) 0.1912(2) 0.9382(3) 0.0157(10) Uani 1 1 d . . .
H7A H 0.9490 0.1927 0.9204 0.019 Uiso 1 1 calc R . .
H7B H 1.1184 0.1896 1.0110 0.019 Uiso 1 1 calc R . .
O7 O 0.6858(5) 0.2861(2) 0.7899(3) 0.0171(8) Uani 1 1 d . . .
C8 C 1.1392(6) 0.1259(3) 0.8942(3) 0.0158(10) Uani 1 1 d . . .
H8A H 1.2677 0.1255 0.9090 0.019 Uiso 1 1 calc R . .
H8B H 1.1006 0.0821 0.9225 0.019 Uiso 1 1 calc R . .
C9 C 1.1588(6) 0.0836(2) 0.7353(3) 0.0122(9) Uani 1 1 d . . .
H9A H 1.1303 0.0327 0.7426 0.015 Uiso 1 1 calc R . .
H9B H 1.2857 0.0900 0.7612 0.015 Uiso 1 1 calc R . .
C10 C 1.1057(6) 0.1049(2) 0.6289(3) 0.0119(9) Uani 1 1 d . . .
H10A H 1.1635 0.0740 0.5891 0.014 Uiso 1 1 calc R . .
H10B H 0.9783 0.1001 0.6032 0.014 Uiso 1 1 calc R . .
H2 H 0.907(8) 0.259(3) 0.670(4) 0.015(15) Uiso 1 1 d . . .
H5 H 0.683(6) 0.324(3) 0.783(4) 0.002(13) Uiso 1 1 d . . .
H1 H 0.758(10) 0.259(5) 0.744(6) 0.07(3) Uiso 1 1 d . . .
H3 H 0.906(9) 0.200(4) 0.717(5) 0.03(2) Uiso 1 1 d . . .
H4 H 0.588(10) 0.270(4) 0.790(5) 0.033(18) Uiso 1 1 d . . .
H7 H 0.323(10) 0.247(3) 0.813(5) 0.03(2) Uiso 1 1 d . . .
H6 H 0.315(11) 0.224(4) 0.738(6) 0.05(2) Uiso 1 1 d . . .

loop_
_atom_site_aniso_label
_atom_site_aniso_U_11
_atom_site_aniso_U_22
_atom_site_aniso_U_33
_atom_site_aniso_U_23
_atom_site_aniso_U_13
_atom_site_aniso_U_12
Au1 0.01155(13) 0.01139(12) 0.01317(14) 0.00159(6) 0.00778(8) 0.00245(6)
Cl1 0.0279(7) 0.0234(6) 0.0265(7) 0.0106(5) 0.0176(5) 0.0028(5)
O1 0.0109(16) 0.0139(15) 0.0093(15) 0.0003(13) 0.0014(12) -0.0024(12)
C1 0.020(3) 0.020(2) 0.008(2) 0.0000(19) 0.0055(18) 0.0032(19)
Cl2 0.0184(6) 0.0239(6) 0.0220(6) -0.0060(5) 0.0077(5) -0.0030(5)
O2 0.0114(16) 0.0148(15) 0.0142(16) 0.0010(13) 0.0084(13) 0.0008(13)
C2 0.019(3) 0.019(2) 0.017(2) 0.000(2) 0.014(2) 0.0003(19)
Cl3 0.0320(7) 0.0244(6) 0.0207(6) 0.0087(5) 0.0168(5) 0.0075(5)
O3 0.0091(16) 0.0183(16) 0.0098(16) 0.0006(13) 0.0016(12) -0.0041(13)
C3 0.015(2) 0.013(2) 0.016(2) 0.0016(19) 0.0097(19) 0.0008(18)
Cl4 0.0188(7) 0.0310(7) 0.0323(7) -0.0145(6) 0.0073(5) -0.0036(5)
O4 0.0152(18) 0.0149(16) 0.0163(18) -0.0008(13) 0.0104(14) 0.0016(12)
C4 0.010(2) 0.014(2) 0.020(2) 0.0000(19) 0.0082(19) -0.0021(17)
O5 0.0104(17) 0.0161(16) 0.0118(16) -0.0016(13) 0.0036(13) 0.0041(13)
C5 0.012(2) 0.019(2) 0.013(2) -0.0065(19) -0.0021(18) -0.0013(18)
O8 0.0106(19) 0.040(2) 0.024(2) -0.0133(18) 0.0121(18) -0.0116(16)
C6 0.015(3) 0.020(2) 0.011(2) -0.0047(19) 0.0032(18) 0.0019(19)
O6 0.0131(18) 0.0137(17) 0.0152(18) 0.0023(16) 0.0056(15) -0.0009(16)
C7 0.017(3) 0.020(2) 0.012(2) 0.0024(19) 0.0070(18) -0.0018(19)
O7 0.0122(19) 0.0140(19) 0.030(2) -0.0038(16) 0.0142(15) -0.0032(15)
C8 0.014(2) 0.019(2) 0.013(2) 0.0048(19) 0.0015(19) 0.0006(19)
C9 0.007(2) 0.012(2) 0.019(2) 0.0006(18) 0.0051(18) 0.0027(17)
C10 0.009(2) 0.014(2) 0.014(2) -0.0036(18) 0.0066(18) -0.0024(17)

loop_
_geom_bond_atom_site_label_1
_geom_bond_atom_site_label_2
_geom_bond_distance
_geom_bond_site_symmetry_2
_geom_bond_publ_flag
Au1 Cl4 2.2695(13) . ?
Au1 Cl1 2.2759(12) . ?
Au1 Cl3 2.2863(12) . ?
Au1 Cl2 2.2902(12) . ?
O1 C1 1.424(5) . ?
O1 C10 1.429(5) . ?
C1 C2 1.497(7) . ?
C1 H1A 0.9900 . ?
C1 H1B 0.9900 . ?
O2 C3 1.432(5) . ?
O2 C2 1.438(5) . ?
C2 H2A 0.9900 . ?
C2 H2B 0.9900 . ?
O3 C4 1.424(5) . ?
O3 C5 1.433(5) . ?
C3 C4 1.499(6) . ?
C3 H3A 0.9900 . ?
C3 H3B 0.9900 . ?
O4 C7 1.424(5) . ?
O4 C6 1.436(5) . ?
C4 H4A 0.9900 . ?
C4 H4B 0.9900 . ?
O5 C8 1.437(5) . ?
O5 C9 1.437(5) . ?
C5 C6 1.501(7) . ?
C5 H5A 0.9900 . ?
C5 H5B 0.9900 . ?
O8 H7 0.68(7) . ?
O8 H6 0.78(8) . ?
C6 H6A 0.9900 . ?
C6 H6B 0.9900 . ?
O6 H2 0.80(6) . ?
O6 H1 1.35(9) . ?
O6 H3 0.69(7) . ?
C7 C8 1.502(7) . ?
C7 H7A 0.9900 . ?
C7 H7B 0.9900 . ?
O7 H5 0.72(5) . ?
O7 H1 1.08(9) . ?
O7 H4 0.84(8) . ?
C8 H8A 0.9900 . ?
C8 H8B 0.9900 . ?
C9 C10 1.497(6) . ?
C9 H9A 0.9900 . ?
C9 H9B 0.9900 . ?
C10 H10A 0.9900 . ?
C10 H10B 0.9900 . ?
